data_4325749
loop_
_publ_author_name
'Wen-Jian Chen'
'Da-Hai Yu'
'Xin Xiao'
'Yun-Qian Zhang'
'Qian-Jiang Zhu'
'Sai-Feng Xue'
'Zhu Tao'
'Gang Wei'

_publ_section_title
;
 Difference of Coordination between Alkali- and Alkaline-Earth-Metal Ions
 to a Symmetrical \a,\a',\d,\d'-Tetramethylcucurbit[6]uril
;
_journal_name_full 'Inorganic Chemistry'
_journal_page_first 6956
_journal_page_last 6964
_journal_paper_doi 10.1021/ic200109s
_journal_volume 50
_journal_year 2011
_chemical_formula_moiety 'C40 H56 N24 O18 Ba2 Cl2, Cl2, 8(H2 O)'
_chemical_formula_sum 'C40 H72 Ba2 Cl4 N24 O26'
_chemical_formula_weight 1721.70
_chemical_name_systematic
;
 ?
;
_space_group_IT_number 12
_symmetry_cell_setting monoclinic
_symmetry_space_group_name_Hall '-C 2y'
_symmetry_space_group_name_H-M 'C 1 2/m 1'
_atom_sites_solution_hydrogens geom
_atom_sites_solution_primary direct
_atom_sites_solution_secondary difmap
_audit_creation_method SHELXL-97
_cell_angle_alpha 90.00
_cell_angle_beta 117.976(2)
_cell_angle_gamma 90.00
_cell_formula_units_Z 2
_cell_length_a 23.055(6)
_cell_length_b 10.464(2)
_cell_length_c 16.667(4)
_cell_measurement_reflns_used 68
_cell_measurement_temperature 223(2)
_cell_measurement_theta_max 22.3
_cell_measurement_theta_min 1.78
_cell_volume 3551.0(14)
_computing_structure_refinement 'SHELXL-97 (Sheldrick, 1997)'
_diffrn_ambient_temperature 223(2)
_diffrn_measured_fraction_theta_full 0.983
_diffrn_measured_fraction_theta_max 0.983
_diffrn_measurement_device_type 'Bruker CCD Area Detector'
_diffrn_measurement_method '\f and \w scan'
_diffrn_radiation_monochromator graphite
_diffrn_radiation_source 'fine-focus sealed tube'
_diffrn_radiation_type MoK\a
_diffrn_radiation_wavelength 0.71073
_diffrn_reflns_av_R_equivalents 0.0306
_diffrn_reflns_av_sigmaI/netI 0.0301
_diffrn_reflns_limit_h_max 27
_diffrn_reflns_limit_h_min -27
_diffrn_reflns_limit_k_max 12
_diffrn_reflns_limit_k_min -12
_diffrn_reflns_limit_l_max 19
_diffrn_reflns_limit_l_min -19
_diffrn_reflns_number 12059
_diffrn_reflns_theta_full 25.20
_diffrn_reflns_theta_max 25.20
_diffrn_reflns_theta_min 1.38
_exptl_absorpt_coefficient_mu 1.344
_exptl_absorpt_correction_T_max 0.7939
_exptl_absorpt_correction_T_min 0.7655
_exptl_absorpt_correction_type multi-scan
_exptl_absorpt_process_details 'SADABS (Bruker, 2005)'
_exptl_crystal_colour colorless
_exptl_crystal_density_diffrn 1.627
_exptl_crystal_description block
_exptl_crystal_F_000 1756
_exptl_crystal_size_max 0.21
_exptl_crystal_size_mid 0.20
_exptl_crystal_size_min 0.18
_platon_squeeze_details
;
;
_refine_diff_density_max 0.658
_refine_diff_density_min -0.521
_refine_diff_density_rms 0.092
_refine_ls_extinction_method none
_refine_ls_goodness_of_fit_ref 1.118
_refine_ls_hydrogen_treatment constr
_refine_ls_matrix_type full
_refine_ls_number_parameters 239
_refine_ls_number_reflns 3335
_refine_ls_number_restraints 1
_refine_ls_restrained_S_all 1.118
_refine_ls_R_factor_all 0.0364
_refine_ls_R_factor_gt 0.0333
_refine_ls_shift/su_max 0.001
_refine_ls_shift/su_mean 0.000
_refine_ls_structure_factor_coef Fsqd
_refine_ls_weighting_details 'calc w=1/[\s^2^(Fo^2^)+(0.0499P)^2^+9.0717P] where P=(Fo^2^+2Fc^2^)/3'
_refine_ls_weighting_scheme calc
_refine_ls_wR_factor_gt 0.0927
_refine_ls_wR_factor_ref 0.0944
_reflns_number_gt 3032
_reflns_number_total 3335
_reflns_threshold_expression >2sigma(I)
_cod_data_source_file ic200109s_si_003_12.cif
_cod_data_source_block complex12
_cod_original_cell_volume 3551.1(14)
_cod_original_sg_symbol_H-M 'C 2/m'
_cod_database_code 4325749

loop_
_symmetry_equiv_pos_as_xyz
'x, y, z'
'-x, y, -z'
'x+1/2, y+1/2, z'
'-x+1/2, y+1/2, -z'
'-x, -y, -z'
'x, -y, z'
'-x+1/2, -y+1/2, -z'
'x+1/2, -y+1/2, z'

loop_
_atom_site_label
_atom_site_type_symbol
_atom_site_fract_x
_atom_site_fract_y
_atom_site_fract_z
_atom_site_U_iso_or_equiv
_atom_site_adp_type
_atom_site_occupancy
_atom_site_symmetry_multiplicity
_atom_site_calc_flag
_atom_site_refinement_flags
_atom_site_disorder_assembly
_atom_site_disorder_group
O1W O 0.58391(17) 0.5000 0.7117(3) 0.0300(8) Uani 1 2 d S A .
O2W O 0.15242(17) 0.0000 0.5747(2) 0.0285(8) Uani 1 2 d S . .
O3W O 0.5000 0.3500(4) 0.5000 0.0349(10) Uani 0.90 2 d SP . .
O3W' O 0.5000 0.264(4) 0.5000 0.0349(10) Uani 0.10 2 d SP . .
Cl1 Cl 0.39412(11) 0.5000 0.7477(2) 0.0421(11) Uani 0.859(10) 2 d SP A 1
Cl1A Cl 0.4715(9) 0.5000 0.8130(11) 0.094(6) Uani 0.141(7) 2 d SP A 2
Cl1B Cl 0.3727(13) 0.5000 0.689(2) 0.094(6) Uani 0.119(9) 2 d SP A 3
Cl1C Cl 0.3952(13) 0.5000 0.8259(13) 0.25(2) Uani 0.192(10) 2 d SP B 4
Cl2 Cl 0.6157(4) 0.5000 0.8997(4) 0.156(3) Uani 0.686(8) 2 d SP C 5
Ba1 Ba 0.447888(13) 0.5000 0.603594(19) 0.02341(12) Uani 1 2 d S . .
C1 C 0.33641(15) 0.1858(3) 0.5400(2) 0.0201(7) Uani 1 1 d . . .
C2 C 0.3092(2) 0.0000 0.5945(3) 0.0163(9) Uani 1 2 d S . .
H2 H 0.2788 0.0000 0.6211 0.020 Uiso 1 2 calc SR A .
C3 C 0.2716(2) 0.0000 0.4891(3) 0.0169(9) Uani 1 2 d S . .
H3 H 0.2235 0.0000 0.4660 0.020 Uiso 1 2 calc SR . .
C4 C 0.26669(15) 0.1685(3) 0.3740(2) 0.0183(7) Uani 1 1 d . . .
H4A H 0.2193 0.1516 0.3424 0.022 Uiso 1 1 calc R A .
H4B H 0.2728 0.2614 0.3777 0.022 Uiso 1 1 calc R . .
C5 C 0.66310(15) 0.1839(3) 0.7012(2) 0.0186(7) Uani 1 1 d . . .
C6 C 0.2717(2) 0.0000 0.2678(3) 0.0159(9) Uani 1 2 d S . .
H6 H 0.2233 0.0000 0.2305 0.019 Uiso 1 2 calc SR A .
C7 C 0.6928(2) 0.0000 0.7920(3) 0.0171(9) Uani 1 2 d S . .
H7 H 0.7244 0.0000 0.8577 0.020 Uiso 1 2 calc SR . .
C8 C 0.62476(15) 0.1715(3) 0.8169(2) 0.0195(7) Uani 1 1 d . . .
H8A H 0.6551 0.1600 0.8817 0.023 Uiso 1 1 calc R . .
H8B H 0.6191 0.2636 0.8050 0.023 Uiso 1 1 calc R . .
C9 C 0.50490(16) 0.1814(3) 0.7468(2) 0.0189(7) Uani 1 1 d . . .
C10 C 0.5530(2) 0.0000 0.8396(3) 0.0176(9) Uani 1 2 d S . .
C11 C 0.4762(2) 0.0000 0.8054(3) 0.0177(9) Uani 1 2 d S . .
C12 C 0.38819(15) 0.1648(3) 0.7073(2) 0.0201(7) Uani 1 1 d . . .
H12A H 0.3897 0.2583 0.7054 0.024 Uiso 1 1 calc R A .
H12B H 0.3674 0.1415 0.7449 0.024 Uiso 1 1 calc R . .
C13 C 0.5959(3) 0.0000 0.9419(3) 0.0300(12) Uani 1 2 d S A .
H13A H 0.5888 0.0785 0.9670 0.045 Uiso 0.50 1 calc PR . .
H13B H 0.6417 -0.0060 0.9560 0.045 Uiso 0.50 1 calc PR . .
H13C H 0.5844 -0.0725 0.9679 0.045 Uiso 0.50 1 calc PR . .
C14 C 0.4559(2) 0.0000 0.8798(3) 0.0300(12) Uani 1 2 d S . .
H14A H 0.4707 0.0784 0.9147 0.045 Uiso 0.50 1 calc PR A .
H14B H 0.4756 -0.0727 0.9195 0.045 Uiso 0.50 1 calc PR . .
H14C H 0.4085 -0.0057 0.8527 0.045 Uiso 0.50 1 calc PR . .
N1 N 0.34778(13) 0.1174(3) 0.61573(18) 0.0202(6) Uani 1 1 d . A .
N2 N 0.29387(13) 0.1173(3) 0.46544(17) 0.0181(6) Uani 1 1 d . . .
N3 N 0.29555(13) 0.1164(2) 0.32086(18) 0.0182(6) Uani 1 1 d . . .
N4 N 0.65408(13) 0.1168(3) 0.76444(18) 0.0187(6) Uani 1 1 d . . .
N5 N 0.56184(13) 0.1163(3) 0.79736(18) 0.0185(6) Uani 1 1 d . A .
N6 N 0.45448(13) 0.1164(3) 0.74980(18) 0.0195(6) Uani 1 1 d . . .
O1 O 0.35804(12) 0.2921(2) 0.53910(16) 0.0273(6) Uani 1 1 d . A .
O2 O 0.50027(11) 0.2821(2) 0.70700(17) 0.0279(6) Uani 1 1 d . A .
O3 O 0.63894(12) 0.2885(2) 0.66970(17) 0.0272(6) Uani 1 1 d . . .

loop_
_atom_site_aniso_label
_atom_site_aniso_U_11
_atom_site_aniso_U_22
_atom_site_aniso_U_33
_atom_site_aniso_U_23
_atom_site_aniso_U_13
_atom_site_aniso_U_12
O1W 0.0259(18) 0.0229(19) 0.046(2) 0.000 0.0209(17) 0.000
O2W 0.035(2) 0.0228(19) 0.0276(19) 0.000 0.0146(16) 0.000
O3W 0.050(3) 0.024(2) 0.045(2) 0.000 0.034(2) 0.000
O3W' 0.050(3) 0.024(2) 0.045(2) 0.000 0.034(2) 0.000
Cl1 0.0460(13) 0.0252(10) 0.072(2) 0.000 0.0418(14) 0.000
Cl1A 0.084(10) 0.135(14) 0.056(9) 0.000 0.026(7) 0.000
Cl1B 0.084(10) 0.135(14) 0.056(9) 0.000 0.026(7) 0.000
Cl1C 0.14(2) 0.51(6) 0.063(12) 0.000 0.018(11) 0.000
Cl2 0.181(6) 0.146(5) 0.143(5) 0.000 0.078(5) 0.000
Ba1 0.02028(17) 0.02451(19) 0.02566(19) 0.000 0.01097(13) 0.000
C1 0.0149(15) 0.0220(18) 0.0245(17) -0.0004(14) 0.0103(14) 0.0010(13)
C2 0.014(2) 0.018(2) 0.020(2) 0.000 0.0098(19) 0.000
C3 0.013(2) 0.016(2) 0.021(2) 0.000 0.0074(19) 0.000
C4 0.0181(16) 0.0164(16) 0.0216(17) 0.0007(13) 0.0104(14) 0.0036(12)
C5 0.0140(15) 0.0168(16) 0.0229(17) -0.0023(14) 0.0068(13) -0.0013(13)
C6 0.012(2) 0.016(2) 0.019(2) 0.000 0.0065(18) 0.000
C7 0.016(2) 0.018(2) 0.018(2) 0.000 0.0081(19) 0.000
C8 0.0188(16) 0.0186(17) 0.0245(17) -0.0048(14) 0.0129(14) -0.0028(13)
C9 0.0221(16) 0.0164(17) 0.0177(16) -0.0050(13) 0.0088(13) -0.0004(13)
C10 0.015(2) 0.018(2) 0.020(2) 0.000 0.0086(19) 0.000
C11 0.016(2) 0.022(2) 0.016(2) 0.000 0.0083(19) 0.000
C12 0.0188(16) 0.0181(17) 0.0220(17) -0.0037(13) 0.0084(14) 0.0025(13)
C13 0.025(3) 0.041(3) 0.024(3) 0.000 0.012(2) 0.000
C14 0.024(3) 0.045(3) 0.024(3) 0.000 0.013(2) 0.000
N1 0.0210(14) 0.0173(15) 0.0191(14) -0.0021(11) 0.0068(12) -0.0027(11)
N2 0.0195(14) 0.0166(14) 0.0178(14) -0.0001(11) 0.0084(12) -0.0036(11)
N3 0.0207(14) 0.0135(14) 0.0240(15) -0.0023(11) 0.0135(12) -0.0020(11)
N4 0.0191(13) 0.0163(14) 0.0237(14) 0.0022(11) 0.0127(12) 0.0043(11)
N5 0.0161(13) 0.0165(14) 0.0243(14) -0.0002(11) 0.0107(12) -0.0009(11)
N6 0.0168(13) 0.0163(14) 0.0237(15) 0.0019(11) 0.0082(12) 0.0020(11)
O1 0.0306(13) 0.0167(13) 0.0283(13) -0.0014(10) 0.0084(11) -0.0096(10)
O2 0.0246(12) 0.0181(13) 0.0404(15) 0.0057(11) 0.0146(11) 0.0015(10)
O3 0.0318(13) 0.0188(13) 0.0388(15) 0.0072(11) 0.0230(12) 0.0081(10)

loop_
_atom_type_symbol
_atom_type_description
_atom_type_scat_dispersion_real
_atom_type_scat_dispersion_imag
_atom_type_scat_source
C C 0.0033 0.0016 'International Tables Vol C Tables 4.2.6.8 and 6.1.1.4'
H H 0.0000 0.0000 'International Tables Vol C Tables 4.2.6.8 and 6.1.1.4'
N N 0.0061 0.0033 'International Tables Vol C Tables 4.2.6.8 and 6.1.1.4'
O O 0.0106 0.0060 'International Tables Vol C Tables 4.2.6.8 and 6.1.1.4'
Cl Cl 0.1484 0.1585 'International Tables Vol C Tables 4.2.6.8 and 6.1.1.4'
Ba Ba -0.3244 2.2819 'International Tables Vol C Tables 4.2.6.8 and 6.1.1.4'

loop_
_geom_angle_atom_site_label_1
_geom_angle_atom_site_label_2
_geom_angle_atom_site_label_3
_geom_angle
_geom_angle_site_symmetry_1
_geom_angle_site_symmetry_3
O3W' O3W Ba1 121.87(7) . 5_666
O3W' O3W Ba1 121.87(7) . .
Ba1 O3W Ba1 116.25(14) 5_666 .
Cl1B Ba1 O2 82.7(4) . 6_565
Cl1B Ba1 O2 82.7(4) . .
O2 Ba1 O2 110.78(11) 6_565 .
Cl1B Ba1 O2W 98.3(7) . 7_556
O2 Ba1 O2W 124.48(5) 6_565 7_556
O2 Ba1 O2W 124.48(5) . 7_556
Cl1B Ba1 O1W 117.6(7) . .
O2 Ba1 O1W 64.42(6) 6_565 .
O2 Ba1 O1W 64.42(6) . .
O2W Ba1 O1W 144.08(10) 7_556 .
Cl1B Ba1 O1 70.5(4) . .
O2 Ba1 O1 153.16(7) 6_565 .
O2 Ba1 O1 68.48(7) . .
O2W Ba1 O1 60.19(6) 7_556 .
O1W Ba1 O1 130.01(5) . .
Cl1B Ba1 O1 70.5(4) . 6_565
O2 Ba1 O1 68.48(7) 6_565 6_565
O2 Ba1 O1 153.16(7) . 6_565
O2W Ba1 O1 60.19(6) 7_556 6_565
O1W Ba1 O1 130.01(5) . 6_565
O1 Ba1 O1 99.79(10) . 6_565
Cl1B Ba1 O3W 146.87(19) . .
O2 Ba1 O3W 128.24(7) 6_565 .
O2 Ba1 O3W 75.51(8) . .
O2W Ba1 O3W 74.90(6) 7_556 .
O1W Ba1 O3W 74.75(7) . .
O1 Ba1 O3W 78.33(8) . .
O1 Ba1 O3W 127.27(7) 6_565 .
Cl1B Ba1 O3W 146.87(18) . 5_666
O2 Ba1 O3W 75.51(8) 6_565 5_666
O2 Ba1 O3W 128.24(7) . 5_666
O2W Ba1 O3W 74.90(6) 7_556 5_666
O1W Ba1 O3W 74.75(7) . 5_666
O1 Ba1 O3W 127.27(7) . 5_666
O1 Ba1 O3W 78.33(8) 6_565 5_666
O3W Ba1 O3W 63.75(14) . 5_666
Cl1B Ba1 Cl1 14.2(6) . .
O2 Ba1 Cl1 74.97(6) 6_565 .
O2 Ba1 Cl1 74.97(6) . .
O2W Ba1 Cl1 112.57(9) 7_556 .
O1W Ba1 Cl1 103.35(9) . .
O1 Ba1 Cl1 79.19(6) . .
O1 Ba1 Cl1 79.19(6) 6_565 .
O3W Ba1 Cl1 147.82(7) . .
O3W Ba1 Cl1 147.82(7) 5_666 .
Cl1B Ba1 Cl1A 42.9(7) . .
O2 Ba1 Cl1A 61.98(13) 6_565 .
O2 Ba1 Cl1A 61.98(13) . .
O2W Ba1 Cl1A 141.2(3) 7_556 .
O1W Ba1 Cl1A 74.7(3) . .
O1 Ba1 Cl1A 97.5(2) . .
O1 Ba1 Cl1A 97.5(2) 6_565 .
O3W Ba1 Cl1A 135.2(2) . .
O3W Ba1 Cl1A 135.2(2) 5_666 .
Cl1 Ba1 Cl1A 28.6(3) . .
O1 C1 N1 125.9(3) . .
O1 C1 N2 126.0(3) . .
N1 C1 N2 108.0(3) . .
N1 C2 N1 114.7(3) . 6
N1 C2 C3 103.1(2) . .
N1 C2 C3 103.1(2) 6 .
N1 C2 H2 111.8 . .
N1 C2 H2 111.8 6 .
C3 C2 H2 111.8 . .
N2 C3 N2 115.2(4) . 6
N2 C3 C2 103.1(2) . .
N2 C3 C2 103.1(2) 6 .
N2 C3 H3 111.6 . .
N2 C3 H3 111.6 6 .
C2 C3 H3 111.6 . .
N3 C4 N2 114.2(3) . .
N3 C4 H4A 108.7 . .
N2 C4 H4A 108.7 . .
N3 C4 H4B 108.7 . .
N2 C4 H4B 108.7 . .
H4A C4 H4B 107.6 . .
O3 C5 N4 126.0(3) . .
O3 C5 N3 125.3(3) . 2_656
N4 C5 N3 108.7(3) . 2_656
N3 C6 N3 113.9(4) . 6
N3 C6 C7 103.1(2) . 5_656
N3 C6 C7 103.1(2) 6 5_656
N3 C6 H6 112.0 . .
N3 C6 H6 112.0 6 .
C7 C6 H6 112.0 5_656 .
N4 C7 N4 114.3(4) 6 .
N4 C7 C6 103.1(2) 6 5_656
N4 C7 C6 103.1(2) . 5_656
N4 C7 H7 111.9 6 .
N4 C7 H7 111.9 . .
C6 C7 H7 111.9 5_656 .
N5 C8 N4 114.0(3) . .
N5 C8 H8A 108.7 . .
N4 C8 H8A 108.7 . .
N5 C8 H8B 108.7 . .
N4 C8 H8B 108.7 . .
H8A C8 H8B 107.6 . .
O2 C9 N5 125.4(3) . .
O2 C9 N6 126.1(3) . .
N5 C9 N6 108.6(3) . .
N5 C10 N5 112.1(3) 6 .
N5 C10 C13 112.1(2) 6 .
N5 C10 C13 112.1(2) . .
N5 C10 C11 102.1(2) 6 .
N5 C10 C11 102.1(2) . .
C13 C10 C11 115.6(4) . .
N6 C11 N6 112.0(4) 6 .
N6 C11 C14 111.7(2) 6 .
N6 C11 C14 111.7(2) . .
N6 C11 C10 102.7(2) 6 .
N6 C11 C10 102.7(2) . .
C14 C11 C10 115.3(4) . .
N6 C12 N1 113.9(3) . .
N6 C12 H12A 108.8 . .
N1 C12 H12A 108.8 . .
N6 C12 H12B 108.8 . .
N1 C12 H12B 108.8 . .
H12A C12 H12B 107.7 . .
C10 C13 H13A 109.5 . .
C10 C13 H13B 109.5 . .
H13A C13 H13B 109.5 . .
C10 C13 H13C 109.5 . .
H13A C13 H13C 109.5 . .
H13B C13 H13C 109.5 . .
C11 C14 H14A 109.5 . .
C11 C14 H14B 109.5 . .
H14A C14 H14B 109.5 . .
C11 C14 H14C 109.5 . .
H14A C14 H14C 109.5 . .
H14B C14 H14C 109.5 . .
C1 N1 C12 122.9(3) . .
C1 N1 C2 112.8(3) . .
C12 N1 C2 124.0(3) . .
C1 N2 C4 122.1(3) . .
C1 N2 C3 112.9(3) . .
C4 N2 C3 124.3(3) . .
C5 N3 C4 123.5(3) 2_656 .
C5 N3 C6 112.4(3) 2_656 .
C4 N3 C6 122.6(3) . .
C5 N4 C8 123.1(3) . .
C5 N4 C7 112.6(3) . .
C8 N4 C7 122.1(3) . .
C9 N5 C8 120.8(3) . .
C9 N5 C10 113.6(3) . .
C8 N5 C10 124.9(3) . .
C9 N6 C12 122.1(3) . .
C9 N6 C11 113.0(3) . .
C12 N6 C11 124.8(3) . .
C1 O1 Ba1 157.0(2) . .
C9 O2 Ba1 161.5(2) . .

loop_
_geom_bond_atom_site_label_1
_geom_bond_atom_site_label_2
_geom_bond_distance
_geom_bond_site_symmetry_2
O1W Ba1 2.789(4) .
O2W Ba1 2.780(4) 7_556
O3W O3W' 0.90(4) .
O3W Ba1 2.972(2) 5_666
O3W Ba1 2.972(2) .
Cl1 Ba1 3.177(2) .
Cl1A Ba1 3.270(17) .
Cl1B Ba1 2.71(3) .
Ba1 O2 2.771(2) 6_565
Ba1 O2 2.771(2) .
Ba1 O2W 2.780(4) 7_556
Ba1 O1 2.844(2) .
Ba1 O1 2.844(2) 6_565
Ba1 O3W 2.972(2) 5_666
C1 O1 1.222(4) .
C1 N1 1.365(4) .
C1 N2 1.371(4) .
C2 N1 1.459(3) .
C2 N1 1.459(3) 6
C2 C3 1.553(6) .
C2 H2 0.9900 .
C3 N2 1.454(3) .
C3 N2 1.454(3) 6
C3 H3 0.9900 .
C4 N3 1.441(4) .
C4 N2 1.452(4) .
C4 H4A 0.9800 .
C4 H4B 0.9800 .
C5 O3 1.229(4) .
C5 N4 1.361(4) .
C5 N3 1.368(4) 2_656
C6 N3 1.454(3) .
C6 N3 1.454(3) 6
C6 C7 1.559(6) 5_656
C6 H6 0.9900 .
C7 N4 1.455(4) 6
C7 N4 1.455(4) .
C7 C6 1.559(6) 5_656
C7 H7 0.9900 .
C8 N5 1.449(4) .
C8 N4 1.451(4) .
C8 H8A 0.9800 .
C8 H8B 0.9800 .
C9 O2 1.223(4) .
C9 N5 1.363(4) .
C9 N6 1.368(4) .
C10 N5 1.467(4) 6
C10 N5 1.467(4) .
C10 C13 1.517(7) .
C10 C11 1.585(6) .
C11 N6 1.469(4) 6
C11 N6 1.469(4) .
C11 C14 1.518(6) .
C12 N6 1.442(4) .
C12 N1 1.452(4) .
C12 H12A 0.9800 .
C12 H12B 0.9800 .
C13 H13A 0.9700 .
C13 H13B 0.9700 .
C13 H13C 0.9700 .
C14 H14A 0.9700 .
C14 H14B 0.9700 .
C14 H14C 0.9700 .
N3 C5 1.368(4) 2_656

loop_
_platon_squeeze_void_nr
_platon_squeeze_void_average_x
_platon_squeeze_void_average_y
_platon_squeeze_void_average_z
_platon_squeeze_void_volume
_platon_squeeze_void_count_electrons
_platon_squeeze_void_content
1 -0.005 -0.014 0.000 879 324 ' '
2 0.500 0.000 0.500 94 15 ' '
3 1.000 0.500 0.500 94 15 ' '
